data_7241457
loop_
_publ_author_name
'Wang, Jinzeng'
'Suffren, Yan'
'Daiguebonne, Carole'
'Bernot, Kevin'
'Calvez, Guillaume'
'Freslon, St\'ephane'
'Guillou, Olivier'

_publ_section_title
;
 Lanthanide-based molecular alloys with hydroxyterephthalate: a versatile
 system
;
_journal_issue 1
_journal_name_full CrystEngComm
_journal_page_first 100
_journal_page_last 118
_journal_paper_doi 10.1039/D0CE00947D
_journal_volume 23
_journal_year 2021
_chemical_formula_sum 'C16 H17 O14 Tb'
_chemical_formula_weight 592.21
_space_group_IT_number 2
_space_group_name_Hall '-P 1'
_space_group_name_H-M_alt 'P -1'
_symmetry_cell_setting triclinic
_symmetry_Int_Tables_number 2
_symmetry_space_group_name_Hall '-P 1'
_symmetry_space_group_name_H-M 'P -1'
_atom_sites_solution_hydrogens geom
_atom_sites_solution_primary 'dual - dual-space method e.g. SHELXD'
_atom_sites_solution_secondary 'dual - dual-space method e.g. SHELXD'
_audit_conform_dict_location ftp://ftp.iucr.org/pub/cif_core.dic
_audit_conform_dict_name cif_core.dic
_audit_conform_dict_version 2.4.5
_audit_creation_date 2020-09-09T14:59:59-00:00
_audit_creation_method 'WinGX routine CIF_UPDATE'
_audit_update_record
;
2020-09-16 deposited with the CCDC.	2020-11-03 downloaded from the CCDC.
;
_cell_angle_alpha 115.254(3)
_cell_angle_beta 107.794(3)
_cell_angle_gamma 90.967(3)
_cell_formula_units_Z 2
_cell_length_a 9.4609(8)
_cell_length_b 10.3877(9)
_cell_length_c 11.0504(8)
_cell_measurement_reflns_used 9043
_cell_measurement_temperature 150(2)
_cell_measurement_theta_max 27.52
_cell_measurement_theta_min 2.29
_cell_measurement_wavelength 0.71073
_cell_volume 921.44(13)
_computing_cell_refinement 'APEX3 (Bruker, 2015); SAINT (Bruker, 2014)'
_computing_data_collection 'SAINT (Bruker, 2014)'
_computing_data_reduction 'SAINT (Bruker, 2014)'
_computing_molecular_graphics 'Ortep for Windows (Farrugia, 2012)'
_computing_publication_material 'WinGX publication routines (Farrugia, 2012)'
_computing_structure_refinement 'SHELXL-2017/1 (Sheldrick, 2017)'
_computing_structure_solution 'SHELXT-2014 (Sheldrick, 2014)'
_diffrn_ambient_temperature 150(2)
_diffrn_detector 'CCD plate'
_diffrn_measured_fraction_theta_full 0.998
_diffrn_measured_fraction_theta_max 0.996
_diffrn_measurement_device_type 'D8 VENTURE Bruker AXS'
_diffrn_measurement_method 'CCD rotation images, thick slices'
_diffrn_orient_matrix_UB_11 0.00829
_diffrn_orient_matrix_UB_12 -0.103494
_diffrn_orient_matrix_UB_13 -0.025263
_diffrn_orient_matrix_UB_21 0.105369
_diffrn_orient_matrix_UB_22 0.030294
_diffrn_orient_matrix_UB_23 0.069789
_diffrn_orient_matrix_UB_31 -0.039024
_diffrn_orient_matrix_UB_32 0.00648
_diffrn_orient_matrix_UB_33 0.076572
_diffrn_radiation_monochromator 'multilayer monochromator'
_diffrn_radiation_probe x-ray
_diffrn_radiation_type MoK\a
_diffrn_radiation_wavelength 0.71073
_diffrn_reflns_av_R_equivalents 0.033
_diffrn_reflns_av_unetI/netI 0.0333
_diffrn_reflns_Laue_measured_fraction_full 0.998
_diffrn_reflns_Laue_measured_fraction_max 0.996
_diffrn_reflns_limit_h_max 12
_diffrn_reflns_limit_h_min -12
_diffrn_reflns_limit_k_max 13
_diffrn_reflns_limit_k_min -13
_diffrn_reflns_limit_l_max 14
_diffrn_reflns_limit_l_min -14
_diffrn_reflns_number 4237
_diffrn_reflns_point_group_measured_fraction_full 0.998
_diffrn_reflns_point_group_measured_fraction_max 0.996
_diffrn_reflns_reduction_process
;
        Scaled and merged with Sortav
        R.H. Blessing, (1987) Cryst. Rev. 1, 3-58
        R.H. Blessing, (1989) J. Appl. Cryst. 22, 396-397
;
_diffrn_reflns_theta_full 25.242
_diffrn_reflns_theta_max 27.528
_diffrn_reflns_theta_min 2.172
_diffrn_source 'Enraf Nonius FR590'
_diffrn_standards_number 0
_exptl_absorpt_coefficient_mu 3.918
_exptl_absorpt_correction_T_max 0.7456
_exptl_absorpt_correction_T_min 0.5312
_exptl_absorpt_correction_type multi-scan
_exptl_absorpt_process_details
;
  [Sheldrick, G.M. (2014). SADABS Bruker AXS Inc., Madison, Wisconsin, USA]
;
_exptl_crystal_colour colourless
_exptl_crystal_density_diffrn 2.134
_exptl_crystal_density_method 'not measured'
_exptl_crystal_description prism
_exptl_crystal_F_000 580
_exptl_crystal_size_max 0.24
_exptl_crystal_size_mid 0.16
_exptl_crystal_size_min 0.12
_refine_diff_density_max 0.933
_refine_diff_density_min -1.113
_refine_diff_density_rms 0.129
_refine_ls_extinction_method none
_refine_ls_goodness_of_fit_ref 1.129
_refine_ls_hydrogen_treatment constr
_refine_ls_matrix_type full
_refine_ls_number_constraints 0
_refine_ls_number_parameters 289
_refine_ls_number_reflns 4237
_refine_ls_number_restraints 0
_refine_ls_restrained_S_all 1.129
_refine_ls_R_factor_all 0.0237
_refine_ls_R_factor_gt 0.0221
_refine_ls_shift/su_max 0.002
_refine_ls_shift/su_mean 0
_refine_ls_structure_factor_coef Fsqd
_refine_ls_weighting_details 'w=1/[\s^2^(Fo^2^)+(0.0023P)^2^+2.5880P] where P=(Fo^2^+2Fc^2^)/3'
_refine_ls_weighting_scheme calc
_refine_ls_wR_factor_gt 0.0558
_refine_ls_wR_factor_ref 0.0562
_reflns_Friedel_coverage 0
_reflns_number_gt 4057
_reflns_number_total 4237
_reflns_threshold_expression 'I > 2\s(I)'
_cod_data_source_file d0ce00947d2.cif
_cod_data_source_block shelx
_cod_depositor_comments 'Adding full bibliography for 7241457--7241462.cif.'
_cod_database_code 7241457
_shelx_shelxl_version_number 2017/1

loop_
_symmetry_equiv_pos_as_xyz
'x, y, z'
'-x, -y, -z'

loop_
_atom_site_label
_atom_site_type_symbol
_atom_site_fract_x
_atom_site_fract_y
_atom_site_fract_z
_atom_site_U_iso_or_equiv
_atom_site_adp_type
_atom_site_occupancy
_atom_site_site_symmetry_order
_atom_site_calc_flag
_atom_site_refinement_flags_posn
_atom_site_refinement_flags_adp
_atom_site_refinement_flags_occupancy
_atom_site_disorder_assembly
_atom_site_disorder_group
Tb1 Tb 0.42123(2) 0.56120(2) 0.67932(2) 0.00885(5) Uani 1 1 d . . . . .
O1 O -0.1902(3) -0.1258(3) 0.7638(3) 0.0236(5) Uani 1 1 d . . . . .
H1A H -0.20294 -0.18596 0.793253 0.035 Uiso 1 1 calc R U . . .
O2 O 0.0506(3) -0.1188(3) 0.8788(3) 0.0252(6) Uani 1 1 d . . . . .
O3 O 0.0441(3) 0.3178(3) 0.5029(3) 0.0189(5) Uani 1 1 d . . . . .
O4 O 0.2639(2) 0.3897(2) 0.6819(3) 0.0161(5) Uani 1 1 d . . . . .
O5 O 0.5921(2) 0.4716(2) 0.8304(2) 0.0161(5) Uani 1 1 d . . . . .
O6 O 0.7047(2) 0.6224(2) 0.7834(2) 0.0123(4) Uani 1 1 d . . . . .
O7 O 0.5028(2) 0.6356(2) 0.4853(3) 0.0159(5) Uani 1 1 d . . . . .
O8 O 0.4702(3) 0.7855(3) 0.6831(3) 0.0198(5) Uani 1 1 d . . . . .
O9 O 0.3214(3) 0.2865(3) 0.8558(3) 0.0355(7) Uani 1 1 d . . . . .
O10 O 0.7487(6) 0.3418(7) 0.9659(7) 0.0354(14) Uani 0.5 1 d . . P . .
O11 O 0.4704(9) 1.0479(6) 0.7536(7) 0.0439(18) Uani 0.5 1 d . . P . .
O12 O 0.4654(3) 0.7224(3) 0.9213(3) 0.0266(6) Uani 1 1 d . . . . .
O13 O 0.2032(3) 0.6776(3) 0.7055(3) 0.0213(5) Uani 1 1 d . . . . .
O14 O 0.2200(2) 0.4868(2) 0.4586(2) 0.0134(4) Uani 1 1 d . . . . .
C1 C -0.1115(4) 0.0522(4) 0.6536(4) 0.0217(7) Uani 1 1 d . . . . .
H1 H -0.212461 0.002573 0.611918 0.026 Uiso 1 1 calc R U . . .
C2 C -0.0667(4) 0.1458(4) 0.6076(4) 0.0204(7) Uani 1 1 d . . . . .
H2 H -0.136848 0.157127 0.531846 0.024 Uiso 1 1 calc R U . . .
C3 C 0.0793(3) 0.2235(3) 0.6704(3) 0.0123(6) Uani 1 1 d . . . . .
C4 C 0.1802(4) 0.2068(4) 0.7837(4) 0.0167(6) Uani 1 1 d . . . . .
C5 C 0.1390(4) 0.1087(4) 0.8261(4) 0.0189(7) Uani 1 1 d . . . . .
H5 H 0.210304 0.094194 0.899 0.023 Uiso 1 1 calc R U . . .
C6 C -0.0072(4) 0.0314(3) 0.7617(3) 0.0145(6) Uani 1 1 d . . . . .
C7 C -0.0440(4) -0.0768(3) 0.8077(3) 0.0158(6) Uani 1 1 d . . . . .
C8 C 0.1286(3) 0.3167(3) 0.6131(3) 0.0127(6) Uani 1 1 d . . . . .
C9 C 0.8609(4) 0.5182(3) 0.9230(3) 0.0134(6) Uani 1 1 d . . . . .
C10 C 0.9933(4) 0.5964(4) 0.9420(4) 0.0174(6) Uani 1 1 d . . . . .
H10 H 0.988855 0.661934 0.902298 0.021 Uiso 1 1 calc R U . . .
C11 C 0.8670(4) 0.4209(4) 0.9809(4) 0.0179(7) Uani 1 1 d . . . . .
C12 C 0.7125(3) 0.5384(3) 0.8421(3) 0.0123(6) Uani 1 1 d . . . . .
C13 C 0.4933(3) 0.8843(3) 0.5312(3) 0.0116(6) Uani 1 1 d . . . . .
C14 C 0.5083(4) 0.8633(3) 0.4035(4) 0.0176(6) Uani 1 1 d . . . . .
H14 H 0.513936 0.769539 0.337508 0.021 Uiso 1 1 calc R U . . .
C15 C 0.4848(4) 1.0219(3) 0.6292(4) 0.0181(7) Uani 1 1 d . . . . .
C16 C 0.4895(3) 0.7610(3) 0.5676(4) 0.0128(6) Uani 1 1 d . . . . .
OW1 O 0.3666(6) 0.9709(6) 0.0287(6) 0.0849(15) Uani 1 1 d . . . . .

loop_
_atom_site_aniso_label
_atom_site_aniso_U_11
_atom_site_aniso_U_22
_atom_site_aniso_U_33
_atom_site_aniso_U_23
_atom_site_aniso_U_13
_atom_site_aniso_U_12
Tb1 0.00631(7) 0.00767(7) 0.01218(8) 0.00644(5) -0.00013(5) 0.00058(5)
O1 0.0235(13) 0.0207(12) 0.0336(14) 0.0188(11) 0.0098(11) -0.0029(10)
O2 0.0282(14) 0.0291(14) 0.0293(14) 0.0219(12) 0.0115(12) 0.0075(11)
O3 0.0110(11) 0.0251(12) 0.0219(12) 0.0170(10) -0.0017(9) -0.0020(9)
O4 0.0101(10) 0.0189(11) 0.0209(12) 0.0147(10) -0.0005(9) -0.0031(9)
O5 0.0097(10) 0.0169(11) 0.0218(12) 0.0129(10) -0.0003(9) 0.0001(8)
O6 0.0120(10) 0.0124(10) 0.0131(10) 0.0087(8) 0.0009(8) 0.0022(8)
O7 0.0133(11) 0.0072(10) 0.0250(12) 0.0088(9) 0.0014(9) 0.0021(8)
O8 0.0287(13) 0.0161(11) 0.0247(13) 0.0161(10) 0.0123(11) 0.0074(10)
O9 0.0207(13) 0.0517(18) 0.0308(15) 0.0317(14) -0.0131(12) -0.0180(13)
O10 0.011(2) 0.050(4) 0.057(4) 0.042(3) 0.002(2) 0.004(2)
O11 0.096(6) 0.019(3) 0.045(4) 0.022(3) 0.049(4) 0.025(3)
O12 0.0261(14) 0.0340(15) 0.0126(11) 0.0084(11) 0.0002(10) 0.0129(11)
O13 0.0154(11) 0.0285(13) 0.0154(11) 0.0072(10) 0.0032(9) 0.0094(10)
O14 0.0107(10) 0.0171(11) 0.0126(10) 0.0084(9) 0.0017(8) 0.0015(8)
C1 0.0126(15) 0.0249(18) 0.0310(19) 0.0190(15) 0.0030(14) -0.0010(13)
C2 0.0092(15) 0.0251(17) 0.0287(18) 0.0189(15) -0.0007(13) -0.0009(13)
C3 0.0112(14) 0.0123(14) 0.0157(15) 0.0084(12) 0.0046(12) 0.0022(11)
C4 0.0126(15) 0.0197(16) 0.0164(15) 0.0101(13) 0.0006(12) -0.0028(12)
C5 0.0155(16) 0.0246(17) 0.0172(16) 0.0138(14) 0.0002(13) -0.0012(13)
C6 0.0155(15) 0.0130(14) 0.0183(15) 0.0093(12) 0.0069(13) 0.0022(12)
C7 0.0210(16) 0.0132(14) 0.0155(15) 0.0071(12) 0.0085(13) 0.0036(12)
C8 0.0090(13) 0.0136(14) 0.0172(15) 0.0093(12) 0.0035(12) 0.0009(11)
C9 0.0118(14) 0.0119(14) 0.0139(14) 0.0072(12) -0.0010(12) 0.0028(11)
C10 0.0151(15) 0.0173(15) 0.0225(17) 0.0148(13) 0.0013(13) 0.0020(12)
C11 0.0119(14) 0.0180(16) 0.0253(17) 0.0151(14) 0.0008(13) 0.0005(12)
C12 0.0121(14) 0.0113(13) 0.0108(14) 0.0047(11) 0.0006(11) 0.0034(11)
C13 0.0104(13) 0.0073(13) 0.0198(15) 0.0093(12) 0.0040(12) 0.0014(10)
C14 0.0263(17) 0.0080(14) 0.0212(16) 0.0078(12) 0.0100(14) 0.0041(12)
C15 0.0265(18) 0.0111(14) 0.0215(16) 0.0099(13) 0.0108(14) 0.0050(13)
C16 0.0070(13) 0.0110(13) 0.0232(16) 0.0122(12) 0.0024(12) 0.0004(11)
OW1 0.091(4) 0.075(3) 0.083(3) 0.032(3) 0.026(3) 0.040(3)

loop_
_atom_type_symbol
_atom_type_description
_atom_type_scat_dispersion_real
_atom_type_scat_dispersion_imag
_atom_type_scat_source
C C 0.0033 0.0016 'International Tables Vol C Tables 4.2.6.8 and 6.1.1.4'
H H 0 0 'International Tables Vol C Tables 4.2.6.8 and 6.1.1.4'
O O 0.0106 0.006 'International Tables Vol C Tables 4.2.6.8 and 6.1.1.4'
Tb Tb -0.1723 4.1537 'International Tables Vol C Tables 4.2.6.8 and 6.1.1.4'

loop_
_geom_angle_atom_site_label_1
_geom_angle_atom_site_label_2
_geom_angle_atom_site_label_3
_geom_angle
_geom_angle_site_symmetry_1
_geom_angle_site_symmetry_3
_geom_angle_publ_flag
O4 Tb1 O8 150.78(9) . . ?
O4 Tb1 O12 92.61(10) . . ?
O8 Tb1 O12 78.53(9) . . ?
O4 Tb1 O14 78.23(8) . . ?
O8 Tb1 O14 88.93(8) . . ?
O12 Tb1 O14 136.09(8) . . ?
O4 Tb1 O7 86.92(8) . 2_666 ?
O8 Tb1 O7 115.65(8) . 2_666 ?
O12 Tb1 O7 146.73(8) . 2_666 ?
O14 Tb1 O7 76.31(8) . 2_666 ?
O4 Tb1 O13 77.25(9) . . ?
O8 Tb1 O13 73.56(9) . . ?
O12 Tb1 O13 69.22(8) . . ?
O14 Tb1 O13 66.87(8) . . ?
O7 Tb1 O13 142.07(8) 2_666 . ?
O4 Tb1 O5 76.23(8) . . ?
O8 Tb1 O5 125.11(8) . . ?
O12 Tb1 O5 71.10(8) . . ?
O14 Tb1 O5 143.38(8) . . ?
O7 Tb1 O5 76.52(8) 2_666 . ?
O13 Tb1 O5 130.51(8) . . ?
O4 Tb1 O6 128.39(7) . . ?
O8 Tb1 O6 77.22(8) . . ?
O12 Tb1 O6 77.45(8) . . ?
O14 Tb1 O6 140.58(7) . . ?
O7 Tb1 O6 76.95(7) 2_666 . ?
O13 Tb1 O6 139.10(8) . . ?
O5 Tb1 O6 52.49(7) . . ?
O4 Tb1 O7 141.14(7) . . ?
O8 Tb1 O7 48.61(7) . . ?
O12 Tb1 O7 124.63(9) . . ?
O14 Tb1 O7 67.37(7) . . ?
O7 Tb1 O7 68.29(8) 2_666 . ?
O13 Tb1 O7 103.88(7) . . ?
O5 Tb1 O7 122.80(7) . . ?
O6 Tb1 O7 76.06(7) . . ?
O4 Tb1 C12 102.02(8) . . ?
O8 Tb1 C12 101.82(9) . . ?
O12 Tb1 C12 72.95(9) . . ?
O14 Tb1 C12 150.88(8) . . ?
O7 Tb1 C12 74.64(8) 2_666 . ?
O13 Tb1 C12 142.06(8) . . ?
O5 Tb1 C12 26.00(8) . . ?
O6 Tb1 C12 26.50(8) . . ?
O7 Tb1 C12 99.63(8) . . ?
O4 Tb1 C16 153.04(8) . . ?
O8 Tb1 C16 23.84(9) . . ?
O12 Tb1 C16 101.81(10) . . ?
O14 Tb1 C16 75.58(8) . . ?
O7 Tb1 C16 92.99(8) 2_666 . ?
O13 Tb1 C16 86.65(9) . . ?
O5 Tb1 C16 129.94(8) . . ?
O6 Tb1 C16 77.46(7) . . ?
O7 Tb1 C16 24.95(8) . . ?
C12 Tb1 C16 103.94(9) . . ?
C7 O1 H1A 109.5 . . ?
C8 O4 Tb1 139.3(2) . . ?
C12 O5 Tb1 95.99(18) . . ?
C12 O6 Tb1 92.21(18) . . ?
C16 O7 Tb1 163.4(2) . 2_666 ?
C16 O7 Tb1 82.74(18) . . ?
Tb1 O7 Tb1 111.71(8) 2_666 . ?
C16 O8 Tb1 107.37(19) . . ?
C2 C1 C6 119.6(3) . . ?
C2 C1 H1 120.2 . . ?
C6 C1 H1 120.2 . . ?
C1 C2 C3 121.2(3) . . ?
C1 C2 H2 119.4 . . ?
C3 C2 H2 119.4 . . ?
C2 C3 C4 118.4(3) . . ?
C2 C3 C8 120.4(3) . . ?
C4 C3 C8 121.1(3) . . ?
O9 C4 C5 117.8(3) . . ?
O9 C4 C3 121.3(3) . . ?
C5 C4 C3 120.9(3) . . ?
C4 C5 C6 119.9(3) . . ?
C4 C5 H5 120.1 . . ?
C6 C5 H5 120.1 . . ?
C5 C6 C1 119.9(3) . . ?
C5 C6 C7 117.6(3) . . ?
C1 C6 C7 122.4(3) . . ?
O2 C7 O1 121.9(3) . . ?
O2 C7 C6 123.7(3) . . ?
O1 C7 C6 114.4(3) . . ?
O3 C8 O4 123.2(3) . . ?
O3 C8 C3 120.7(3) . . ?
O4 C8 C3 116.1(3) . . ?
C10 C9 C11 120.0(3) . . ?
C10 C9 C12 120.1(3) . . ?
C11 C9 C12 119.9(3) . . ?
C9 C10 C11 120.5(3) . 2_767 ?
C9 C10 H10 119.8 . . ?
C11 C10 H10 119.8 2_767 . ?
O10 C11 C10 116.6(4) . 2_767 ?
O10 C11 C9 123.8(4) . . ?
C10 C11 C9 119.6(3) 2_767 . ?
O5 C12 O6 119.3(3) . . ?
O5 C12 C9 119.9(3) . . ?
O6 C12 C9 120.9(3) . . ?
O5 C12 Tb1 58.01(15) . . ?
O6 C12 Tb1 61.29(15) . . ?
C9 C12 Tb1 177.0(2) . . ?
C14 C13 C15 120.2(3) . . ?
C14 C13 C16 120.6(3) . . ?
C15 C13 C16 119.2(3) . . ?
C13 C14 C15 120.7(3) . 2_676 ?
C13 C14 H14 119.6 . . ?
C15 C14 H14 119.6 2_676 . ?
O11 C15 C14 118.4(4) . 2_676 ?
O11 C15 C13 122.5(4) . . ?
C14 C15 C13 119.1(3) 2_676 . ?
O8 C16 O7 120.5(3) . . ?
O8 C16 C13 117.7(3) . . ?
O7 C16 C13 121.8(3) . . ?
O8 C16 Tb1 48.79(15) . . ?
O7 C16 Tb1 72.31(17) . . ?
C13 C16 Tb1 163.6(2) . . ?

loop_
_geom_bond_atom_site_label_1
_geom_bond_atom_site_label_2
_geom_bond_distance
_geom_bond_site_symmetry_2
_geom_bond_publ_flag
Tb1 O4 2.318(2) . ?
Tb1 O8 2.349(2) . ?
Tb1 O12 2.366(3) . ?
Tb1 O14 2.382(2) . ?
Tb1 O7 2.384(2) 2_666 ?
Tb1 O13 2.440(2) . ?
Tb1 O5 2.448(2) . ?
Tb1 O6 2.520(2) . ?
Tb1 O7 2.862(2) . ?
Tb1 C12 2.871(3) . ?
Tb1 C16 2.980(3) . ?
O1 C7 1.328(4) . ?
O1 H1A 0.84 . ?
O2 C7 1.218(4) . ?
O3 C8 1.241(4) . ?
O4 C8 1.293(4) . ?
O5 C12 1.266(4) . ?
O6 C12 1.282(4) . ?
O7 C16 1.267(4) . ?
O8 C16 1.262(4) . ?
O9 C4 1.361(4) . ?
O10 C11 1.301(6) . ?
O11 C15 1.335(7) . ?
C1 C2 1.386(5) . ?
C1 C6 1.398(5) . ?
C1 H1 0.95 . ?
C2 C3 1.392(4) . ?
C2 H2 0.95 . ?
C3 C4 1.403(4) . ?
C3 C8 1.499(4) . ?
C4 C5 1.384(5) . ?
C5 C6 1.392(5) . ?
C5 H5 0.95 . ?
C6 C7 1.493(4) . ?
C9 C10 1.390(4) . ?
C9 C11 1.403(4) . ?
C9 C12 1.489(4) . ?
C10 C11 1.398(4) 2_767 ?
C10 H10 0.95 . ?
C13 C14 1.386(5) . ?
C13 C15 1.400(4) . ?
C13 C16 1.499(4) . ?
C14 C15 1.390(4) 2_676 ?
C14 H14 0.95 . ?
